data_7155810
loop_
_publ_author_name
'Skvorcova, M.'
'Jirgensons, A.'

_publ_section_title
;
 Intramolecular cyclopropylmethylation via non-classical carbocations
;
_journal_name_full 'Org. Biomol. Chem.'
_journal_paper_doi 10.1039/C7OB01721A
_journal_year 2017
_chemical_formula_moiety 'C7 H10 Cl3 N O2'
_chemical_formula_sum 'C7 H10 Cl3 N O2'
_chemical_formula_weight 246.5205
_chemical_name_systematic
; 
 ? 
;
_space_group_IT_number 2
_symmetry_cell_setting triclinic
_symmetry_space_group_name_Hall '-P 1'
_symmetry_space_group_name_H-M 'P -1'
_atom_sites_solution_hydrogens geom
_atom_sites_solution_primary direct
_atom_sites_solution_secondary difmap
_audit_creation_method SHELXL-97
_audit_update_record
;
2017-07-13 deposited with the CCDC.
2017-08-09 downloaded from the CCDC.
;
_cell_angle_alpha 81.7120(10)
_cell_angle_beta 75.2110(10)
_cell_angle_gamma 67.7120(10)
_cell_formula_units_Z 8
_cell_length_a 10.3657(2)
_cell_length_b 12.7989(2)
_cell_length_c 18.2787(4)
_cell_measurement_reflns_used 19787
_cell_measurement_temperature 173(2)
_cell_measurement_theta_max 30.034
_cell_measurement_theta_min 0.998
_cell_volume 2166.48(7)
_computing_structure_refinement 'SHELXL-97 (Sheldrick, 1997)'
_computing_structure_solution 'SHELXS-97 (Sheldrick, 1990)'
_diffrn_ambient_temperature 173(2)
_diffrn_measured_fraction_theta_full 0.991
_diffrn_measured_fraction_theta_max 0.991
_diffrn_measurement_device_type 'Bruker-Nonius KappaCCD'
_diffrn_measurement_method '\f and \w scan'
_diffrn_radiation_monochromator graphite
_diffrn_radiation_source 'fine-focus sealed tube'
_diffrn_radiation_type MoK\a
_diffrn_radiation_wavelength 0.71073
_diffrn_reflns_av_R_equivalents 0.0376
_diffrn_reflns_av_sigmaI/netI 0.1008
_diffrn_reflns_limit_h_max 14
_diffrn_reflns_limit_h_min -14
_diffrn_reflns_limit_k_max 17
_diffrn_reflns_limit_k_min -18
_diffrn_reflns_limit_l_max 25
_diffrn_reflns_limit_l_min -25
_diffrn_reflns_number 18157
_diffrn_reflns_theta_full 30.04
_diffrn_reflns_theta_max 30.04
_diffrn_reflns_theta_min 1.72
_exptl_absorpt_coefficient_mu 0.814
_exptl_absorpt_correction_type none
_exptl_crystal_colour colorless
_exptl_crystal_density_diffrn 1.512
_exptl_crystal_density_method 'not measured'
_exptl_crystal_description plate
_exptl_crystal_F_000 1008
_exptl_crystal_size_max 0.12
_exptl_crystal_size_mid 0.11
_exptl_crystal_size_min 0.05
_refine_diff_density_max 3.756
_refine_diff_density_min -1.540
_refine_diff_density_rms 0.141
_refine_ls_extinction_method none
_refine_ls_goodness_of_fit_ref 1.033
_refine_ls_hydrogen_treatment mixed
_refine_ls_matrix_type full
_refine_ls_number_parameters 473
_refine_ls_number_reflns 12592
_refine_ls_number_restraints 0
_refine_ls_restrained_S_all 1.033
_refine_ls_R_factor_all 0.1819
_refine_ls_R_factor_gt 0.1060
_refine_ls_shift/su_max 0.000
_refine_ls_shift/su_mean 0.000
_refine_ls_structure_factor_coef Fsqd
_refine_ls_weighting_details 'calc w=1/[\s^2^(Fo^2^)+(0.1508P)^2^+7.8684P] where P=(Fo^2^+2Fc^2^)/3'
_refine_ls_weighting_scheme calc
_refine_ls_wR_factor_gt 0.2767
_refine_ls_wR_factor_ref 0.3268
_reflns_number_gt 6830
_reflns_number_total 12592
_reflns_threshold_expression >2sigma(I)
_cod_data_source_file c7ob01721a2.cif
_cod_data_source_block osm-ms-1197
_cod_database_code 7155810

loop_
_symmetry_equiv_pos_as_xyz
'x, y, z'
'-x, -y, -z'

loop_
_atom_site_label
_atom_site_type_symbol
_atom_site_fract_x
_atom_site_fract_y
_atom_site_fract_z
_atom_site_U_iso_or_equiv
_atom_site_adp_type
_atom_site_occupancy
_atom_site_symmetry_multiplicity
_atom_site_calc_flag
_atom_site_refinement_flags
Cl1 Cl 0.3915(4) 0.3298(3) 0.4413(2) 0.1284(15) Uani 1 1 d .
Cl2 Cl 0.1346(4) 0.3273(2) 0.41400(19) 0.1196(14) Uani 1 1 d .
Cl3 Cl 0.1392(2) 0.39735(15) 0.55460(10) 0.0571(5) Uani 1 1 d .
Cl4 Cl 0.2538(3) 0.7811(2) 0.81972(11) 0.0823(8) Uani 1 1 d .
Cl5 Cl 0.5585(3) 0.6865(2) 0.77985(12) 0.0765(7) Uani 1 1 d .
Cl6 Cl 0.3927(3) 0.59730(17) 0.72205(9) 0.0582(5) Uani 1 1 d .
Cl7 Cl 0.0012(2) 0.06255(15) 0.89021(10) 0.0484(4) Uani 1 1 d .
Cl8 Cl -0.02976(17) 0.21078(14) 1.00348(8) 0.0426(4) Uani 1 1 d .
Cl9 Cl 0.24436(16) 0.04528(16) 0.94703(10) 0.0498(4) Uani 1 1 d .
Cl10 Cl 0.87028(18) -0.09270(14) 0.82265(10) 0.0465(4) Uani 1 1 d .
Cl11 Cl 0.5634(2) -0.00414(19) 0.83575(14) 0.0728(7) Uani 1 1 d .
Cl12 Cl 0.7539(2) -0.11557(14) 0.70291(12) 0.0561(5) Uani 1 1 d .
C1 C 0.2301(8) 0.3022(6) 0.4832(3) 0.0485(17) Uani 1 1 d .
O7 O 0.8075(4) 0.1338(3) 0.7580(2) 0.0328(9) Uani 1 1 d .
O5 O 0.2394(4) 0.2080(3) 0.8225(2) 0.0317(8) Uani 1 1 d .
N2 N 0.4310(4) 0.4681(4) 0.8669(2) 0.0251(9) Uani 1 1 d .
H31 H 0.4342 0.4468 0.8237 0.030 Uiso 1 1 calc R
O6 O -0.0283(5) 0.2675(4) 0.6942(2) 0.0393(10) Uani 1 1 d .
H51 H -0.0776 0.2294 0.7136 0.059 Uiso 1 1 calc R
O3 O 0.3898(5) 0.6192(4) 0.9331(2) 0.0427(11) Uani 1 1 d .
N1 N 0.2213(5) 0.1492(4) 0.5794(2) 0.0263(9) Uani 1 1 d .
H32 H 0.1550 0.2010 0.6069 0.032 Uiso 1 1 calc R
O2 O 0.4755(4) 0.0585(4) 0.6337(3) 0.0367(9) Uani 1 1 d .
H50 H 0.5380 0.0086 0.6076 0.055 Uiso 1 1 calc R
N3 N 0.0003(5) 0.3060(4) 0.8416(3) 0.0300(10) Uani 1 1 d .
H30 H -0.0801 0.3123 0.8723 0.036 Uiso 1 1 calc R
O4 O 0.7045(4) 0.3593(4) 0.9118(2) 0.0366(9) Uani 1 1 d .
H52 H 0.6950 0.3796 0.9541 0.055 Uiso 1 1 calc R
O8 O 0.4076(5) 0.3361(4) 0.7553(2) 0.0366(9) Uani 1 1 d .
H88 H 0.3796 0.2849 0.7759 0.055 Uiso 1 1 calc R
C8 C 0.3994(6) 0.6559(5) 0.8019(3) 0.0291(11) Uani 1 1 d .
N4 N 0.6467(5) 0.1393(4) 0.6920(3) 0.0318(10) Uani 1 1 d .
H33 H 0.6043 0.1000 0.6803 0.038 Uiso 1 1 calc R
C24 C 0.6197(6) 0.2544(5) 0.6577(3) 0.0269(10) Uani 1 1 d .
H1 H 0.6665 0.2912 0.6804 0.032 Uiso 1 1 calc R
C10 C 0.4544(5) 0.3840(5) 0.9311(3) 0.0265(11) Uani 1 1 d .
H2 H 0.4396 0.4247 0.9758 0.032 Uiso 1 1 calc R
C16 C 0.1164(5) 0.2240(5) 0.8560(3) 0.0249(10) Uani 1 1 d .
C9 C 0.4051(5) 0.5762(5) 0.8747(3) 0.0263(11) Uani 1 1 d .
C15 C 0.0865(6) 0.1387(5) 0.9215(3) 0.0282(11) Uani 1 1 d .
C17 C 0.0011(5) 0.3871(5) 0.7761(3) 0.0265(10) Uani 1 1 d .
H6 H 0.0995 0.3681 0.7465 0.032 Uiso 1 1 calc R
O1 O 0.3651(6) 0.1115(4) 0.4627(3) 0.0639(16) Uani 1 1 d .
C11 C 0.3474(6) 0.3250(6) 0.9485(3) 0.0351(13) Uani 1 1 d .
H8 H 0.3558 0.2740 0.9109 0.042 Uiso 1 1 calc R
C21 C -0.0901(6) 0.3749(5) 0.7265(3) 0.0306(11) Uani 1 1 d .
H9A H -0.1850 0.3840 0.7567 0.037 Uiso 1 1 calc R
H9B H -0.0994 0.4339 0.6863 0.037 Uiso 1 1 calc R
C23 C 0.7321(6) 0.0926(5) 0.7395(3) 0.0273(11) Uani 1 1 d .
C18 C -0.0498(6) 0.5050(5) 0.8009(3) 0.0314(12) Uani 1 1 d .
H11 H -0.1503 0.5363 0.8272 0.038 Uiso 1 1 calc R
C22 C 0.7305(6) -0.0245(5) 0.7748(4) 0.0342(12) Uani 1 1 d .
C7 C 0.3581(6) 0.0232(5) 0.6679(3) 0.0321(12) Uani 1 1 d .
H12A H 0.2985 0.0700 0.7100 0.039 Uiso 1 1 calc R
H12B H 0.3934 -0.0545 0.6876 0.039 Uiso 1 1 calc R
C14 C 0.6079(6) 0.3032(5) 0.9151(3) 0.0335(12) Uani 1 1 d .
H13A H 0.6205 0.2431 0.9546 0.040 Uiso 1 1 calc R
H13B H 0.6292 0.2692 0.8673 0.040 Uiso 1 1 calc R
C3 C 0.2694(6) 0.0324(4) 0.6108(3) 0.0263(10) Uani 1 1 d .
H14 H 0.3319 -0.0159 0.5693 0.032 Uiso 1 1 calc R
C25 C 0.6810(7) 0.2514(5) 0.5732(3) 0.0385(13) Uani 1 1 d .
H15 H 0.6460 0.2119 0.5450 0.046 Uiso 1 1 calc R
C4 C 0.1467(6) -0.0081(5) 0.6446(3) 0.0324(12) Uani 1 1 d .
H16 H 0.0854 0.0229 0.6928 0.039 Uiso 1 1 calc R
C28 C 0.4597(6) 0.3193(5) 0.6764(3) 0.0305(11) Uani 1 1 d .
H17A H 0.4388 0.3922 0.6485 0.037 Uiso 1 1 calc R
H17B H 0.4112 0.2779 0.6605 0.037 Uiso 1 1 calc R
C5 C 0.1673(7) -0.1267(6) 0.6326(4) 0.0410(14) Uani 1 1 d .
H18A H 0.1205 -0.1668 0.6730 0.049 Uiso 1 1 calc R
H18B H 0.2597 -0.1734 0.6045 0.049 Uiso 1 1 calc R
C2 C 0.2776(6) 0.1758(5) 0.5099(3) 0.0345(12) Uani 1 1 d .
C20 C 0.0101(9) 0.5881(6) 0.7508(4) 0.0495(17) Uani 1 1 d .
H20A H 0.0816 0.5609 0.7050 0.059 Uiso 1 1 calc R
H20B H -0.0540 0.6659 0.7465 0.059 Uiso 1 1 calc R
C12 C 0.2979(7) 0.2933(6) 1.0300(4) 0.0448(16) Uani 1 1 d .
H21A H 0.2776 0.2240 1.0415 0.054 Uiso 1 1 calc R
H21B H 0.3376 0.3111 1.0671 0.054 Uiso 1 1 calc R
C19 C 0.0513(7) 0.5449(6) 0.8253(4) 0.0427(15) Uani 1 1 d .
H23A H 0.0121 0.5967 0.8659 0.051 Uiso 1 1 calc R
H23B H 0.1476 0.4917 0.8245 0.051 Uiso 1 1 calc R
C13 C 0.2008(7) 0.3890(7) 0.9906(4) 0.0481(17) Uani 1 1 d .
H25A H 0.1813 0.4650 1.0040 0.058 Uiso 1 1 calc R
H25B H 0.1213 0.3779 0.9784 0.058 Uiso 1 1 calc R
C26 C 0.7034(9) 0.3570(7) 0.5338(4) 0.059(2) Uani 1 1 d .
H26A H 0.6850 0.4186 0.5648 0.071 Uiso 1 1 calc R
H26B H 0.6803 0.3800 0.4843 0.071 Uiso 1 1 calc R
C27 C 0.8314(11) 0.2490(9) 0.5404(5) 0.073(3) Uani 1 1 d .
H27A H 0.8842 0.2081 0.4950 0.088 Uiso 1 1 calc R
H27B H 0.8888 0.2466 0.5755 0.088 Uiso 1 1 calc R
C6 C 0.0744(7) -0.0300(6) 0.5897(4) 0.0427(15) Uani 1 1 d .
H10A H 0.1112 -0.0183 0.5360 0.051 Uiso 1 1 calc R
H10B H -0.0281 -0.0118 0.6046 0.051 Uiso 1 1 calc R

loop_
_atom_site_aniso_label
_atom_site_aniso_U_11
_atom_site_aniso_U_22
_atom_site_aniso_U_33
_atom_site_aniso_U_23
_atom_site_aniso_U_13
_atom_site_aniso_U_12
Cl1 0.094(2) 0.080(2) 0.160(3) -0.001(2) 0.060(2) -0.0328(17)
Cl2 0.169(3) 0.0643(17) 0.110(2) -0.0166(15) -0.097(2) 0.0224(18)
Cl3 0.0839(13) 0.0302(9) 0.0383(9) -0.0014(7) 0.0038(8) -0.0109(8)
Cl4 0.0852(15) 0.0601(14) 0.0431(10) 0.0094(9) -0.0011(9) 0.0256(11)
Cl5 0.0780(14) 0.117(2) 0.0686(13) 0.0380(13) -0.0307(11) -0.0777(15)
Cl6 0.1121(16) 0.0532(11) 0.0268(7) 0.0093(7) -0.0216(8) -0.0489(11)
Cl7 0.0638(11) 0.0421(9) 0.0554(10) 0.0070(7) -0.0227(8) -0.0339(8)
Cl8 0.0411(8) 0.0472(10) 0.0279(7) 0.0019(6) 0.0020(6) -0.0107(7)
Cl9 0.0302(7) 0.0523(10) 0.0526(9) 0.0201(8) -0.0118(6) -0.0055(7)
Cl10 0.0519(9) 0.0385(9) 0.0586(10) 0.0130(7) -0.0342(8) -0.0181(7)
Cl11 0.0412(9) 0.0600(13) 0.0907(15) 0.0190(11) 0.0134(9) -0.0150(9)
Cl12 0.0730(12) 0.0287(8) 0.0768(12) -0.0010(8) -0.0420(10) -0.0137(8)
C1 0.055(4) 0.043(4) 0.025(3) 0.001(3) 0.001(3) 0.000(3)
O7 0.032(2) 0.033(2) 0.041(2) -0.0012(17) -0.0138(16) -0.0160(17)
O5 0.0190(17) 0.035(2) 0.038(2) 0.0003(17) -0.0018(15) -0.0098(16)
N2 0.027(2) 0.028(2) 0.020(2) -0.0003(17) -0.0046(16) -0.0106(18)
O6 0.046(2) 0.034(2) 0.037(2) -0.0113(18) 0.0115(18) -0.023(2)
O3 0.071(3) 0.032(2) 0.025(2) -0.0025(17) -0.0117(19) -0.017(2)
N1 0.025(2) 0.024(2) 0.023(2) -0.0027(17) -0.0038(16) -0.0023(17)
O2 0.028(2) 0.033(2) 0.051(3) -0.0123(19) -0.0139(18) -0.0065(17)
N3 0.019(2) 0.030(3) 0.031(2) 0.0039(19) 0.0013(17) -0.0042(18)
O4 0.0203(18) 0.053(3) 0.032(2) -0.0033(19) -0.0020(15) -0.0100(18)
O8 0.045(2) 0.032(2) 0.032(2) -0.0072(17) 0.0017(17) -0.0179(19)
C8 0.035(3) 0.029(3) 0.023(2) -0.003(2) -0.003(2) -0.012(2)
N4 0.037(3) 0.020(2) 0.047(3) 0.000(2) -0.021(2) -0.012(2)
C24 0.031(3) 0.022(3) 0.031(3) -0.001(2) -0.007(2) -0.012(2)
C10 0.026(2) 0.033(3) 0.022(2) 0.003(2) -0.0066(19) -0.013(2)
C16 0.025(2) 0.024(3) 0.026(2) -0.003(2) -0.0027(19) -0.011(2)
C9 0.026(2) 0.030(3) 0.024(2) 0.002(2) -0.0064(19) -0.011(2)
C15 0.028(3) 0.030(3) 0.027(3) 0.005(2) -0.005(2) -0.014(2)
C17 0.025(2) 0.023(3) 0.027(2) 0.003(2) -0.0015(19) -0.008(2)
O1 0.072(4) 0.041(3) 0.038(3) -0.002(2) 0.013(2) 0.008(3)
C11 0.039(3) 0.044(4) 0.027(3) 0.005(2) -0.008(2) -0.022(3)
C21 0.030(3) 0.026(3) 0.029(3) -0.002(2) -0.003(2) -0.005(2)
C23 0.027(2) 0.021(3) 0.031(3) -0.008(2) -0.002(2) -0.005(2)
C18 0.025(3) 0.025(3) 0.040(3) -0.002(2) -0.009(2) -0.004(2)
C22 0.024(3) 0.029(3) 0.048(3) 0.004(2) -0.009(2) -0.010(2)
C7 0.032(3) 0.031(3) 0.032(3) -0.004(2) -0.009(2) -0.007(2)
C14 0.031(3) 0.034(3) 0.029(3) -0.003(2) -0.003(2) -0.006(2)
C3 0.031(3) 0.020(3) 0.027(3) -0.003(2) -0.010(2) -0.006(2)
C25 0.043(3) 0.036(3) 0.035(3) -0.008(3) -0.004(2) -0.014(3)
C4 0.028(3) 0.033(3) 0.034(3) -0.004(2) -0.006(2) -0.008(2)
C28 0.030(3) 0.029(3) 0.029(3) -0.005(2) -0.007(2) -0.005(2)
C5 0.047(4) 0.034(3) 0.046(4) 0.003(3) -0.016(3) -0.017(3)
C2 0.031(3) 0.033(3) 0.028(3) -0.003(2) -0.002(2) -0.001(2)
C20 0.069(5) 0.025(3) 0.054(4) 0.002(3) -0.021(3) -0.013(3)
C12 0.053(4) 0.054(4) 0.034(3) 0.007(3) -0.007(3) -0.031(3)
C19 0.043(3) 0.041(4) 0.048(4) -0.004(3) -0.014(3) -0.017(3)
C13 0.033(3) 0.065(5) 0.053(4) 0.006(3) -0.006(3) -0.029(3)
C26 0.075(5) 0.044(4) 0.047(4) 0.007(3) -0.004(4) -0.019(4)
C27 0.078(6) 0.095(8) 0.054(5) -0.023(5) 0.006(4) -0.047(6)
C6 0.036(3) 0.048(4) 0.050(4) 0.007(3) -0.019(3) -0.020(3)

loop_
_atom_type_symbol
_atom_type_description
_atom_type_scat_dispersion_real
_atom_type_scat_dispersion_imag
_atom_type_scat_source
C C 0.0033 0.0016 'International Tables Vol C Tables 4.2.6.8 and 6.1.1.4'
H H 0.0000 0.0000 'International Tables Vol C Tables 4.2.6.8 and 6.1.1.4'
N N 0.0061 0.0033 'International Tables Vol C Tables 4.2.6.8 and 6.1.1.4'
O O 0.0106 0.0060 'International Tables Vol C Tables 4.2.6.8 and 6.1.1.4'
Cl Cl 0.1484 0.1585 'International Tables Vol C Tables 4.2.6.8 and 6.1.1.4'

loop_
_geom_angle_atom_site_label_1
_geom_angle_atom_site_label_2
_geom_angle_atom_site_label_3
_geom_angle
C2 C1 Cl2 110.3(5)
C2 C1 Cl3 115.6(4)
Cl2 C1 Cl3 111.2(4)
C2 C1 Cl1 106.0(5)
Cl2 C1 Cl1 107.9(4)
Cl3 C1 Cl1 105.3(5)
C9 N2 C10 121.0(4)
C9 N2 H31 119.5
C10 N2 H31 119.5
C21 O6 H51 109.5
C2 N1 C3 121.0(5)
C2 N1 H32 119.5
C3 N1 H32 119.5
C7 O2 H50 109.5
C16 N3 C17 123.6(4)
C16 N3 H30 118.2
C17 N3 H30 118.2
C14 O4 H52 109.5
C28 O8 H88 109.5
C9 C8 Cl4 109.9(4)
C9 C8 Cl6 114.7(4)
Cl4 C8 Cl6 109.1(3)
C9 C8 Cl5 106.4(4)
Cl4 C8 Cl5 108.9(3)
Cl6 C8 Cl5 107.6(3)
C23 N4 C24 124.0(4)
C23 N4 H33 118.0
C24 N4 H33 118.0
N4 C24 C25 110.5(5)
N4 C24 C28 108.3(4)
C25 C24 C28 112.1(5)
N4 C24 H1 108.6
C25 C24 H1 108.6
C28 C24 H1 108.6
N2 C10 C11 111.3(4)
N2 C10 C14 109.4(4)
C11 C10 C14 113.2(5)
N2 C10 H2 107.6
C11 C10 H2 107.6
C14 C10 H2 107.6
O5 C16 N3 127.1(5)
O5 C16 C15 118.8(5)
N3 C16 C15 114.1(4)
O3 C9 N2 126.6(5)
O3 C9 C8 116.1(5)
N2 C9 C8 117.3(4)
C16 C15 Cl9 111.6(3)
C16 C15 Cl7 107.6(3)
Cl9 C15 Cl7 110.1(3)
C16 C15 Cl8 110.9(4)
Cl9 C15 Cl8 108.1(3)
Cl7 C15 Cl8 108.5(3)
N3 C17 C18 111.0(4)
N3 C17 C21 108.8(4)
C18 C17 C21 112.0(4)
N3 C17 H6 108.3
C18 C17 H6 108.3
C21 C17 H6 108.3
C13 C11 C12 59.8(4)
C13 C11 C10 116.8(6)
C12 C11 C10 116.8(5)
C13 C11 H8 117.0
C12 C11 H8 117.0
C10 C11 H8 117.0
O6 C21 C17 111.2(5)
O6 C21 H9A 109.4
C17 C21 H9A 109.4
O6 C21 H9B 109.4
C17 C21 H9B 109.4
H9A C21 H9B 108.0
O7 C23 N4 126.2(5)
O7 C23 C22 119.3(5)
N4 C23 C22 114.4(5)
C17 C18 C19 119.5(5)
C17 C18 C20 118.3(5)
C19 C18 C20 59.5(4)
C17 C18 H11 115.9
C19 C18 H11 115.9
C20 C18 H11 115.9
C23 C22 Cl11 107.9(4)
C23 C22 Cl10 111.5(4)
Cl11 C22 Cl10 111.5(3)
C23 C22 Cl12 110.8(4)
Cl11 C22 Cl12 108.3(3)
Cl10 C22 Cl12 106.9(3)
O2 C7 C3 111.0(4)
O2 C7 H12A 109.4
C3 C7 H12A 109.4
O2 C7 H12B 109.4
C3 C7 H12B 109.4
H12A C7 H12B 108.0
O4 C14 C10 111.5(5)
O4 C14 H13A 109.3
C10 C14 H13A 109.3
O4 C14 H13B 109.3
C10 C14 H13B 109.3
H13A C14 H13B 108.0
N1 C3 C4 112.2(4)
N1 C3 C7 108.9(4)
C4 C3 C7 112.3(4)
N1 C3 H14 107.7
C4 C3 H14 107.7
C7 C3 H14 107.7
C26 C25 C27 60.7(6)
C26 C25 C24 116.7(6)
C27 C25 C24 121.2(6)
C26 C25 H15 115.6
C27 C25 H15 115.6
C24 C25 H15 115.6
C5 C4 C6 60.4(4)
C5 C4 C3 118.0(5)
C6 C4 C3 116.7(5)
C5 C4 H16 116.6
C6 C4 H16 116.6
C3 C4 H16 116.6
O8 C28 C24 111.3(4)
O8 C28 H17A 109.4
C24 C28 H17A 109.4
O8 C28 H17B 109.4
C24 C28 H17B 109.4
H17A C28 H17B 108.0
C4 C5 C6 60.3(4)
C4 C5 H18A 117.7
C6 C5 H18A 117.7
C4 C5 H18B 117.7
C6 C5 H18B 117.7
H18A C5 H18B 114.9
O1 C2 N1 127.2(6)
O1 C2 C1 115.0(5)
N1 C2 C1 117.8(5)
C19 C20 C18 60.0(4)
C19 C20 H20A 117.8
C18 C20 H20A 117.8
C19 C20 H20B 117.8
C18 C20 H20B 117.8
H20A C20 H20B 114.9
C13 C12 C11 59.9(4)
C13 C12 H21A 117.8
C11 C12 H21A 117.8
C13 C12 H21B 117.8
C11 C12 H21B 117.8
H21A C12 H21B 114.9
C20 C19 C18 60.5(4)
C20 C19 H23A 117.7
C18 C19 H23A 117.7
C20 C19 H23B 117.7
C18 C19 H23B 117.7
H23A C19 H23B 114.8
C12 C13 C11 60.4(4)
C12 C13 H25A 117.7
C11 C13 H25A 117.7
C12 C13 H25B 117.7
C11 C13 H25B 117.7
H25A C13 H25B 114.9
C25 C26 C27 59.8(5)
C25 C26 H26A 117.8
C27 C26 H26A 117.8
C25 C26 H26B 117.8
C27 C26 H26B 117.8
H26A C26 H26B 114.9
C25 C27 C26 59.5(5)
C25 C27 H27A 117.8
C26 C27 H27A 117.8
C25 C27 H27B 117.8
C26 C27 H27B 117.8
H27A C27 H27B 115.0
C4 C6 C5 59.3(4)
C4 C6 H10A 117.8
C5 C6 H10A 117.8
C4 C6 H10B 117.8
C5 C6 H10B 117.8
H10A C6 H10B 115.0

loop_
_geom_bond_atom_site_label_1
_geom_bond_atom_site_label_2
_geom_bond_distance
Cl1 C1 1.796(8)
Cl2 C1 1.721(8)
Cl3 C1 1.742(7)
Cl4 C8 1.738(6)
Cl5 C8 1.772(6)
Cl6 C8 1.761(5)
Cl7 C15 1.770(6)
Cl8 C15 1.784(6)
Cl9 C15 1.752(6)
Cl10 C22 1.759(6)
Cl11 C22 1.751(6)
Cl12 C22 1.792(7)
C1 C2 1.545(9)
O7 C23 1.226(6)
O5 C16 1.218(6)
N2 C9 1.327(7)
N2 C10 1.476(6)
N2 H31 0.8600
O6 C21 1.421(7)
O6 H51 0.8200
O3 C9 1.218(7)
N1 C2 1.311(7)
N1 C3 1.465(7)
N1 H32 0.8600
O2 C7 1.421(7)
O2 H50 0.8200
N3 C16 1.321(7)
N3 C17 1.468(7)
N3 H30 0.8600
O4 C14 1.424(7)
O4 H52 0.8200
O8 C28 1.422(7)
O8 H88 0.8200
C8 C9 1.555(7)
N4 C23 1.318(7)
N4 C24 1.466(7)
N4 H33 0.8600
C24 C25 1.514(8)
C24 C28 1.518(7)
C24 H1 0.9800
C10 C11 1.512(7)
C10 C14 1.512(8)
C10 H2 0.9800
C16 C15 1.553(7)
C17 C18 1.494(8)
C17 C21 1.527(8)
C17 H6 0.9800
O1 C2 1.217(7)
C11 C13 1.488(9)
C11 C12 1.496(8)
C11 H8 0.9800
C21 H9A 0.9700
C21 H9B 0.9700
C23 C22 1.548(8)
C18 C19 1.505(8)
C18 C20 1.512(9)
C18 H11 0.9800
C7 C3 1.523(7)
C7 H12A 0.9700
C7 H12B 0.9700
C14 H13A 0.9700
C14 H13B 0.9700
C3 C4 1.508(8)
C3 H14 0.9800
C25 C26 1.506(10)
C25 C27 1.511(11)
C25 H15 0.9800
C4 C5 1.492(9)
C4 C6 1.506(8)
C4 H16 0.9800
C28 H17A 0.9700
C28 H17B 0.9700
C5 C6 1.508(9)
C5 H18A 0.9700
C5 H18B 0.9700
C20 C19 1.497(10)
C20 H20A 0.9700
C20 H20B 0.9700
C12 C13 1.487(10)
C12 H21A 0.9700
C12 H21B 0.9700
C19 H23A 0.9700
C19 H23B 0.9700
C13 H25A 0.9700
C13 H25B 0.9700
C26 C27 1.525(14)
C26 H26A 0.9700
C26 H26B 0.9700
C27 H27A 0.9700
C27 H27B 0.9700
C6 H10A 0.9700
C6 H10B 0.9700

loop_
_geom_torsion_atom_site_label_1
_geom_torsion_atom_site_label_2
_geom_torsion_atom_site_label_3
_geom_torsion_atom_site_label_4
_geom_torsion
C23 N4 C24 C25 113.0(6)
C23 N4 C24 C28 -123.9(6)
C9 N2 C10 C11 121.8(5)
C9 N2 C10 C14 -112.4(5)
C17 N3 C16 O5 6.1(9)
C17 N3 C16 C15 -171.6(5)
C10 N2 C9 O3 -4.3(8)
C10 N2 C9 C8 173.1(4)
Cl4 C8 C9 O3 -46.8(6)
Cl6 C8 C9 O3 -170.2(4)
Cl5 C8 C9 O3 70.9(6)
Cl4 C8 C9 N2 135.5(4)
Cl6 C8 C9 N2 12.2(6)
Cl5 C8 C9 N2 -106.7(5)
O5 C16 C15 Cl9 11.0(6)
N3 C16 C15 Cl9 -171.0(4)
O5 C16 C15 Cl7 -109.8(5)
N3 C16 C15 Cl7 68.1(5)
O5 C16 C15 Cl8 131.7(4)
N3 C16 C15 Cl8 -50.4(5)
C16 N3 C17 C18 -117.9(6)
C16 N3 C17 C21 118.5(5)
N2 C10 C11 C13 -77.4(6)
C14 C10 C11 C13 159.0(5)
N2 C10 C11 C12 -145.3(6)
C14 C10 C11 C12 91.1(7)
N3 C17 C21 O6 -65.7(5)
C18 C17 C21 O6 171.3(4)
C24 N4 C23 O7 -5.2(9)
C24 N4 C23 C22 173.6(5)
N3 C17 C18 C19 80.0(6)
C21 C17 C18 C19 -158.2(5)
N3 C17 C18 C20 149.0(5)
C21 C17 C18 C20 -89.2(6)
O7 C23 C22 Cl11 110.3(5)
N4 C23 C22 Cl11 -68.6(6)
O7 C23 C22 Cl10 -12.5(7)
N4 C23 C22 Cl10 168.7(4)
O7 C23 C22 Cl12 -131.4(5)
N4 C23 C22 Cl12 49.8(6)
N2 C10 C14 O4 65.3(6)
C11 C10 C14 O4 -170.0(4)
C2 N1 C3 C4 -128.1(5)
C2 N1 C3 C7 106.9(6)
O2 C7 C3 N1 -57.0(6)
O2 C7 C3 C4 178.1(5)
N4 C24 C25 C26 -161.6(6)
C28 C24 C25 C26 77.5(7)
N4 C24 C25 C27 -91.1(7)
C28 C24 C25 C27 148.0(7)
N1 C3 C4 C5 140.5(5)
C7 C3 C4 C5 -96.4(6)
N1 C3 C4 C6 71.5(6)
C7 C3 C4 C6 -165.4(5)
N4 C24 C28 O8 66.7(6)
C25 C24 C28 O8 -171.1(5)
C3 C4 C5 C6 -106.4(6)
C3 N1 C2 O1 4.9(10)
C3 N1 C2 C1 -175.0(5)
Cl2 C1 C2 O1 67.2(7)
Cl3 C1 C2 O1 -165.5(6)
Cl1 C1 C2 O1 -49.3(7)
Cl2 C1 C2 N1 -112.9(6)
Cl3 C1 C2 N1 14.4(8)
Cl1 C1 C2 N1 130.6(5)
C17 C18 C20 C19 -109.4(6)
C10 C11 C12 C13 106.8(7)
C17 C18 C19 C20 107.3(6)
C10 C11 C13 C12 -106.9(6)
C24 C25 C26 C27 112.5(7)
C24 C25 C27 C26 -105.3(7)
C3 C4 C6 C5 108.6(6)
